data_7151204
loop_
_publ_author_name
'Mitchell, Claire E. T.'
'Brenner, Stacey E.'
'Garc\'ia-Fortanet, Jorge'
'Ley, Steven V.'

_publ_section_title
;
 An efficient, asymmetric organocatalyst-mediated conjugate addition of
 nitroalkanes to unsaturated cyclic and acyclic ketones.
;
_journal_issue 10
_journal_name_full 'Organic &amp; biomolecular chemistry'
_journal_page_first 2039
_journal_page_last 2049
_journal_paper_doi 10.1039/b601877g
_journal_volume 4
_journal_year 2006
_chemical_absolute_configuration 'not determined'
_chemical_formula_moiety 'C12 H15 N O3'
_chemical_formula_sum 'C12 H15 N O3'
_chemical_formula_weight 221.25
_chemical_name_systematic
;
?
;
_space_group_IT_number 19
_symmetry_cell_setting orthorhombic
_symmetry_space_group_name_Hall 'P 2ac 2ab'
_symmetry_space_group_name_H-M 'P 21 21 21'
_atom_sites_solution_hydrogens geom
_atom_sites_solution_primary direct
_atom_sites_solution_secondary difmap
_audit_creation_method SHELXL-97
_cell_angle_alpha 90.00
_cell_angle_beta 90.00
_cell_angle_gamma 90.00
_cell_formula_units_Z 4
_cell_length_a 5.6440(1)
_cell_length_b 8.4770(2)
_cell_length_c 25.1210(5)
_cell_measurement_reflns_used 13723
_cell_measurement_temperature 180(2)
_cell_measurement_theta_max 27.48
_cell_measurement_theta_min 1.00
_cell_volume 1201.89(4)
_computing_cell_refinement 'HKL Scalepack (Otwinowski & Minor 1997)'
_computing_data_collection 'Collect (Nonius B.V. 1998)'
_computing_data_reduction
;
HKL Denzo and Scalepack (Otwinowski & Minor 1997)
;
_computing_publication_material 'SHELXL-97 (Sheldrick 1997)'
_computing_structure_refinement 'SHELXL-97 (Sheldrick 1997)'
_computing_structure_solution 'SIR-92 (Altomare et al. 1994)'
_diffrn_ambient_temperature 180(2)
_diffrn_measured_fraction_theta_full 0.982
_diffrn_measured_fraction_theta_max 0.982
_diffrn_measurement_device_type 'Nonius Kappa CCD'
_diffrn_measurement_method 'Thin slice \w and \f scans'
_diffrn_radiation_source 'fine-focus sealed tube'
_diffrn_radiation_type MoK\a
_diffrn_radiation_wavelength 0.71073
_diffrn_reflns_av_R_equivalents 0.0273
_diffrn_reflns_av_sigmaI/netI 0.0211
_diffrn_reflns_limit_h_max 7
_diffrn_reflns_limit_h_min -7
_diffrn_reflns_limit_k_max 11
_diffrn_reflns_limit_k_min -10
_diffrn_reflns_limit_l_max 32
_diffrn_reflns_limit_l_min -32
_diffrn_reflns_number 9256
_diffrn_reflns_theta_full 27.44
_diffrn_reflns_theta_max 27.44
_diffrn_reflns_theta_min 3.70
_exptl_absorpt_coefficient_mu 0.088
_exptl_absorpt_correction_T_max 0.981
_exptl_absorpt_correction_T_min 0.915
_exptl_absorpt_correction_type multi-scan
_exptl_absorpt_process_details
;
multi-scan from symmetry-related measurements
Sortav (Blessing 1995)
;
_exptl_crystal_colour colourless
_exptl_crystal_density_diffrn 1.223
_exptl_crystal_density_method 'not measured'
_exptl_crystal_description block
_exptl_crystal_F_000 472
_exptl_crystal_size_max 0.46
_exptl_crystal_size_mid 0.23
_exptl_crystal_size_min 0.23
_refine_diff_density_max 0.144
_refine_diff_density_min -0.125
_refine_diff_density_rms 0.028
_refine_ls_abs_structure_details 'Flack H D (1983), Acta Cryst. A39, 876-881'
_refine_ls_abs_structure_Flack -0.1(13)
_refine_ls_extinction_method none
_refine_ls_goodness_of_fit_ref 1.074
_refine_ls_hydrogen_treatment constr
_refine_ls_matrix_type full
_refine_ls_number_parameters 147
_refine_ls_number_reflns 1600
_refine_ls_number_restraints 0
_refine_ls_restrained_S_all 1.074
_refine_ls_R_factor_all 0.0341
_refine_ls_R_factor_gt 0.0312
_refine_ls_shift/su_max 0.000
_refine_ls_shift/su_mean 0.000
_refine_ls_structure_factor_coef Fsqd
_refine_ls_weighting_details 'calc w=1/[\s^2^(Fo^2^)+(0.0322P)^2^+0.2195P] where P=(Fo^2^+2Fc^2^)/3'
_refine_ls_weighting_scheme calc
_refine_ls_wR_factor_gt 0.0752
_refine_ls_wR_factor_ref 0.0770
_reflns_number_gt 1518
_reflns_number_total 1600
_reflns_threshold_expression >2sigma(I)
_cod_data_source_file b601877g.txt
_cod_data_source_block sl0519
_cod_original_sg_symbol_H-M P2(1)2(1)2(1)
_cod_database_code 7151204

loop_
_symmetry_equiv_pos_as_xyz
'x, y, z'
'-x+1/2, -y, z+1/2'
'x+1/2, -y+1/2, -z'
'-x, y+1/2, -z+1/2'

loop_
_atom_site_label
_atom_site_type_symbol
_atom_site_fract_x
_atom_site_fract_y
_atom_site_fract_z
_atom_site_U_iso_or_equiv
_atom_site_adp_type
_atom_site_occupancy
_atom_site_symmetry_multiplicity
_atom_site_calc_flag
_atom_site_refinement_flags
_atom_site_disorder_assembly
_atom_site_disorder_group
N1 N 0.7733(2) 0.57859(16) 0.18424(5) 0.0311(3) Uani 1 1 d . . .
O1 O 0.1886(2) 0.13733(14) 0.13838(5) 0.0423(3) Uani 1 1 d . . .
O2 O 0.9019(2) 0.66210(14) 0.15753(5) 0.0464(3) Uani 1 1 d . . .
O3 O 0.6150(2) 0.63007(15) 0.21257(5) 0.0482(3) Uani 1 1 d . . .
C1 C 0.4027(4) -0.09565(19) 0.11872(7) 0.0433(4) Uani 1 1 d . . .
H1A H 0.2467 -0.1465 0.1184 0.065 Uiso 1 1 calc R . .
H1B H 0.5088 -0.1539 0.1425 0.065 Uiso 1 1 calc R . .
H1C H 0.4686 -0.0955 0.0826 0.065 Uiso 1 1 calc R . .
C2 C 0.3780(3) 0.07069(18) 0.13802(6) 0.0298(3) Uani 1 1 d . . .
C3 C 0.6011(3) 0.14863(18) 0.15813(6) 0.0295(3) Uani 1 1 d . . .
H3A H 0.7366 0.1135 0.1361 0.035 Uiso 1 1 calc R . .
H3B H 0.6308 0.1138 0.1952 0.035 Uiso 1 1 calc R . .
C4 C 0.5880(3) 0.32979(17) 0.15685(5) 0.0258(3) Uani 1 1 d . . .
H4 H 0.4468 0.3633 0.1781 0.031 Uiso 1 1 calc R . .
C5 C 0.8096(3) 0.40154(17) 0.18272(6) 0.0287(3) Uani 1 1 d . . .
H5 H 0.9501 0.3776 0.1598 0.034 Uiso 1 1 calc R . .
C6 C 0.8610(3) 0.3467(2) 0.23908(6) 0.0449(4) Uani 1 1 d . . .
H6A H 0.9831 0.4142 0.2549 0.067 Uiso 1 1 calc R . .
H6B H 0.9172 0.2373 0.2383 0.067 Uiso 1 1 calc R . .
H6C H 0.7160 0.3530 0.2604 0.067 Uiso 1 1 calc R . .
C7 C 0.5573(2) 0.39103(16) 0.10022(5) 0.0254(3) Uani 1 1 d . . .
C8 C 0.7161(3) 0.3473(2) 0.06035(6) 0.0341(3) Uani 1 1 d . . .
H8 H 0.8450 0.2795 0.0686 0.041 Uiso 1 1 calc R . .
C9 C 0.6875(3) 0.4019(2) 0.00879(6) 0.0432(4) Uani 1 1 d . . .
H9 H 0.7959 0.3704 -0.0181 0.052 Uiso 1 1 calc R . .
C10 C 0.5029(3) 0.5014(2) -0.00368(6) 0.0439(4) Uani 1 1 d . . .
H10 H 0.4839 0.5383 -0.0391 0.053 Uiso 1 1 calc R . .
C11 C 0.3453(3) 0.5476(2) 0.03546(7) 0.0395(4) Uani 1 1 d . . .
H11 H 0.2185 0.6170 0.0270 0.047 Uiso 1 1 calc R . .
C12 C 0.3729(3) 0.49209(18) 0.08740(6) 0.0315(3) Uani 1 1 d . . .
H12 H 0.2643 0.5239 0.1142 0.038 Uiso 1 1 calc R . .

loop_
_atom_site_aniso_label
_atom_site_aniso_U_11
_atom_site_aniso_U_22
_atom_site_aniso_U_33
_atom_site_aniso_U_23
_atom_site_aniso_U_13
_atom_site_aniso_U_12
N1 0.0303(6) 0.0328(7) 0.0303(6) -0.0051(5) -0.0021(5) -0.0003(6)
O1 0.0252(5) 0.0386(7) 0.0631(7) -0.0010(6) 0.0011(5) 0.0005(5)
O2 0.0451(7) 0.0350(6) 0.0593(7) 0.0009(6) 0.0093(6) -0.0077(6)
O3 0.0531(8) 0.0440(7) 0.0474(6) -0.0098(6) 0.0135(6) 0.0111(7)
C1 0.0460(9) 0.0304(8) 0.0534(9) -0.0006(7) -0.0095(8) 0.0002(8)
C2 0.0298(7) 0.0286(7) 0.0311(6) 0.0045(6) 0.0022(6) -0.0006(7)
C3 0.0255(7) 0.0290(7) 0.0339(7) 0.0032(6) -0.0011(6) 0.0010(6)
C4 0.0223(6) 0.0281(7) 0.0271(6) 0.0002(5) 0.0016(6) 0.0007(6)
C5 0.0278(7) 0.0283(7) 0.0300(7) -0.0025(6) -0.0014(6) 0.0019(7)
C6 0.0511(10) 0.0445(9) 0.0390(8) 0.0041(7) -0.0168(8) -0.0033(9)
C7 0.0244(6) 0.0249(6) 0.0267(6) -0.0017(5) -0.0005(5) -0.0032(6)
C8 0.0320(8) 0.0392(8) 0.0310(7) -0.0018(6) 0.0028(6) 0.0038(8)
C9 0.0466(9) 0.0537(10) 0.0293(7) -0.0028(7) 0.0063(7) -0.0016(10)
C10 0.0533(10) 0.0480(10) 0.0304(7) 0.0067(7) -0.0056(8) -0.0094(9)
C11 0.0385(9) 0.0361(8) 0.0439(8) 0.0080(7) -0.0084(8) 0.0004(7)
C12 0.0289(7) 0.0303(7) 0.0352(7) 0.0011(6) 0.0009(6) 0.0019(7)

loop_
_atom_type_symbol
_atom_type_description
_atom_type_scat_dispersion_real
_atom_type_scat_dispersion_imag
_atom_type_scat_source
C C 0.0033 0.0016 'International Tables Vol C Tables 4.2.6.8 and 6.1.1.4'
H H 0.0000 0.0000 'International Tables Vol C Tables 4.2.6.8 and 6.1.1.4'
N N 0.0061 0.0033 'International Tables Vol C Tables 4.2.6.8 and 6.1.1.4'
O O 0.0106 0.0060 'International Tables Vol C Tables 4.2.6.8 and 6.1.1.4'

loop_
_geom_angle_atom_site_label_1
_geom_angle_atom_site_label_2
_geom_angle_atom_site_label_3
_geom_angle
_geom_angle_site_symmetry_1
_geom_angle_site_symmetry_3
_geom_angle_publ_flag
O2 N1 O3 123.34(14) . . ?
O2 N1 C5 118.82(13) . . ?
O3 N1 C5 117.84(13) . . ?
C2 C1 H1A 109.5 . . ?
C2 C1 H1B 109.5 . . ?
H1A C1 H1B 109.5 . . ?
C2 C1 H1C 109.5 . . ?
H1A C1 H1C 109.5 . . ?
H1B C1 H1C 109.5 . . ?
O1 C2 C1 121.64(15) . . ?
O1 C2 C3 122.05(13) . . ?
C1 C2 C3 116.29(14) . . ?
C2 C3 C4 112.94(13) . . ?
C2 C3 H3A 109.0 . . ?
C4 C3 H3A 109.0 . . ?
C2 C3 H3B 109.0 . . ?
C4 C3 H3B 109.0 . . ?
H3A C3 H3B 107.8 . . ?
C7 C4 C5 110.65(12) . . ?
C7 C4 C3 111.43(12) . . ?
C5 C4 C3 110.33(12) . . ?
C7 C4 H4 108.1 . . ?
C5 C4 H4 108.1 . . ?
C3 C4 H4 108.1 . . ?
N1 C5 C6 107.80(12) . . ?
N1 C5 C4 107.05(12) . . ?
C6 C5 C4 115.41(13) . . ?
N1 C5 H5 108.8 . . ?
C6 C5 H5 108.8 . . ?
C4 C5 H5 108.8 . . ?
C5 C6 H6A 109.5 . . ?
C5 C6 H6B 109.5 . . ?
H6A C6 H6B 109.5 . . ?
C5 C6 H6C 109.5 . . ?
H6A C6 H6C 109.5 . . ?
H6B C6 H6C 109.5 . . ?
C12 C7 C8 118.70(13) . . ?
C12 C7 C4 120.85(12) . . ?
C8 C7 C4 120.45(13) . . ?
C9 C8 C7 120.53(15) . . ?
C9 C8 H8 119.7 . . ?
C7 C8 H8 119.7 . . ?
C10 C9 C8 120.38(16) . . ?
C10 C9 H9 119.8 . . ?
C8 C9 H9 119.8 . . ?
C9 C10 C11 119.93(15) . . ?
C9 C10 H10 120.0 . . ?
C11 C10 H10 120.0 . . ?
C10 C11 C12 119.82(16) . . ?
C10 C11 H11 120.1 . . ?
C12 C11 H11 120.1 . . ?
C7 C12 C11 120.64(14) . . ?
C7 C12 H12 119.7 . . ?
C11 C12 H12 119.7 . . ?

loop_
_geom_bond_atom_site_label_1
_geom_bond_atom_site_label_2
_geom_bond_distance
_geom_bond_site_symmetry_2
_geom_bond_publ_flag
N1 O2 1.2158(17) . ?
N1 O3 1.2227(17) . ?
N1 C5 1.5152(19) . ?
O1 C2 1.2092(19) . ?
C1 C2 1.498(2) . ?
C1 H1A 0.9800 . ?
C1 H1B 0.9800 . ?
C1 H1C 0.9800 . ?
C2 C3 1.509(2) . ?
C3 C4 1.538(2) . ?
C3 H3A 0.9900 . ?
C3 H3B 0.9900 . ?
C4 C7 1.5242(19) . ?
C4 C5 1.535(2) . ?
C4 H4 1.0000 . ?
C5 C6 1.518(2) . ?
C5 H5 1.0000 . ?
C6 H6A 0.9800 . ?
C6 H6B 0.9800 . ?
C6 H6C 0.9800 . ?
C7 C12 1.386(2) . ?
C7 C8 1.394(2) . ?
C8 C9 1.385(2) . ?
C8 H8 0.9500 . ?
C9 C10 1.377(3) . ?
C9 H9 0.9500 . ?
C10 C11 1.383(2) . ?
C10 H10 0.9500 . ?
C11 C12 1.396(2) . ?
C11 H11 0.9500 . ?
C12 H12 0.9500 . ?

loop_
_geom_torsion_atom_site_label_1
_geom_torsion_atom_site_label_2
_geom_torsion_atom_site_label_3
_geom_torsion_atom_site_label_4
_geom_torsion
_geom_torsion_site_symmetry_1
_geom_torsion_site_symmetry_2
_geom_torsion_site_symmetry_3
_geom_torsion_site_symmetry_4
_geom_torsion_publ_flag
O1 C2 C3 C4 -23.5(2) . . . . ?
C1 C2 C3 C4 157.95(13) . . . . ?
C2 C3 C4 C7 -62.14(16) . . . . ?
C2 C3 C4 C5 174.53(11) . . . . ?
O2 N1 C5 C6 121.16(15) . . . . ?
O3 N1 C5 C6 -58.78(18) . . . . ?
O2 N1 C5 C4 -114.10(15) . . . . ?
O3 N1 C5 C4 65.96(16) . . . . ?
C7 C4 C5 N1 61.09(14) . . . . ?
C3 C4 C5 N1 -175.13(12) . . . . ?
C7 C4 C5 C6 -178.93(13) . . . . ?
C3 C4 C5 C6 -55.15(17) . . . . ?
C5 C4 C7 C12 -110.74(15) . . . . ?
C3 C4 C7 C12 126.12(14) . . . . ?
C5 C4 C7 C8 68.70(17) . . . . ?
C3 C4 C7 C8 -54.44(19) . . . . ?
C12 C7 C8 C9 -1.0(2) . . . . ?
C4 C7 C8 C9 179.51(15) . . . . ?
C7 C8 C9 C10 0.6(3) . . . . ?
C8 C9 C10 C11 0.1(3) . . . . ?
C9 C10 C11 C12 -0.5(3) . . . . ?
C8 C7 C12 C11 0.7(2) . . . . ?
C4 C7 C12 C11 -179.88(14) . . . . ?
C10 C11 C12 C7 0.1(2) . . . . ?

loop_
_cod_related_entry_id
_cod_related_entry_database
_cod_related_entry_code
1 ChemSpider 21188833
